data_7200772
loop_
_publ_author_name
'Thu\'ery, Pierre'

_publ_section_title
;
 Uranyl--organic bilayer assemblies with flexible aromatic di-, tri-
 and tetracarboxylic acids
;
_journal_issue 6
_journal_name_full CrystEngComm
_journal_page_first 1081
_journal_paper_doi 10.1039/b821895a
_journal_volume 11
_journal_year 2009
_chemical_formula_sum 'C34 H22 O28 U3'
_chemical_formula_weight 1592.61
_space_group_IT_number 2
_symmetry_cell_setting triclinic
_symmetry_space_group_name_Hall '-P 1'
_symmetry_space_group_name_H-M 'P -1'
_atom_sites_solution_hydrogens geom
_atom_sites_solution_primary direct
_atom_sites_solution_secondary difmap
_audit_creation_method SHELXL-97
_cell_angle_alpha 80.919(4)
_cell_angle_beta 87.734(3)
_cell_angle_gamma 84.375(4)
_cell_formula_units_Z 2
_cell_length_a 9.7509(7)
_cell_length_b 14.4507(13)
_cell_length_c 16.4698(9)
_cell_measurement_reflns_used 75249
_cell_measurement_temperature 100(2)
_cell_measurement_theta_max 25.68
_cell_measurement_theta_min 2.04
_cell_volume 2279.9(3)
_computing_cell_refinement 'HKL2000 (Otwinowski & Minor, 1997)'
_computing_data_collection 'COLLECT (Nonius, 1998)'
_computing_data_reduction 'HKL2000 (Otwinowski & Minor, 1997)'
_computing_molecular_graphics 'SHELXTL (Sheldrick, 1999)'
_computing_publication_material 'SHELXTL (Sheldrick, 1999); PLATON (Spek, 2003)'
_computing_structure_refinement 'SHELXL-97 (Sheldrick, 1997)'
_computing_structure_solution 'SHELXS-97 (Sheldrick, 1997)'
_diffrn_ambient_temperature 100(2)
_diffrn_measured_fraction_theta_full 0.994
_diffrn_measured_fraction_theta_max 0.994
_diffrn_measurement_device_type 'Nonius Kappa-CCD area-detector diffractometer'
_diffrn_measurement_method 'two \f and seven \w scans with 2\% steps (453 frames)'
_diffrn_radiation_monochromator graphite
_diffrn_radiation_source 'fine-focus sealed tube'
_diffrn_radiation_type MoK\a
_diffrn_radiation_wavelength 0.71073
_diffrn_reflns_av_R_equivalents 0.0468
_diffrn_reflns_av_sigmaI/netI 0.0669
_diffrn_reflns_limit_h_max 11
_diffrn_reflns_limit_h_min -11
_diffrn_reflns_limit_k_max 17
_diffrn_reflns_limit_k_min -17
_diffrn_reflns_limit_l_max 20
_diffrn_reflns_limit_l_min -20
_diffrn_reflns_number 75249
_diffrn_reflns_theta_full 25.68
_diffrn_reflns_theta_max 25.68
_diffrn_reflns_theta_min 2.04
_diffrn_standards_decay_% 0
_diffrn_standards_interval_time 0
_diffrn_standards_number 0
_exptl_absorpt_coefficient_mu 10.721
_exptl_absorpt_correction_T_max 0.807
_exptl_absorpt_correction_T_min 0.644
_exptl_absorpt_correction_type multi-scan
_exptl_absorpt_process_details 'SCALEPACK (Otwinowski & Minor, 1997)'
_exptl_crystal_colour 'translucent light yellow'
_exptl_crystal_density_diffrn 2.320
_exptl_crystal_density_method 'not measured'
_exptl_crystal_description platelet
_exptl_crystal_F_000 1452
_exptl_crystal_size_max 0.09
_exptl_crystal_size_mid 0.05
_exptl_crystal_size_min 0.02
_refine_diff_density_max 2.802
_refine_diff_density_min -2.527
_refine_diff_density_rms 0.536
_refine_ls_extinction_method none
_refine_ls_goodness_of_fit_ref 1.076
_refine_ls_hydrogen_treatment constr
_refine_ls_matrix_type full
_refine_ls_number_parameters 604
_refine_ls_number_reflns 8604
_refine_ls_number_restraints 18
_refine_ls_restrained_S_all 1.097
_refine_ls_R_factor_all 0.0847
_refine_ls_R_factor_gt 0.0633
_refine_ls_shift/su_max 0.001
_refine_ls_shift/su_mean 0.000
_refine_ls_structure_factor_coef Fsqd
_refine_ls_weighting_details 'calc w=1/[\s^2^(Fo^2^)+(0.0422P)^2^+93.0645P] where P=(Fo^2^+2Fc^2^)/3'
_refine_ls_weighting_scheme calc
_refine_ls_wR_factor_gt 0.1483
_refine_ls_wR_factor_ref 0.1576
_reflns_number_gt 6542
_reflns_number_total 8604
_reflns_threshold_expression >2sigma(I)
_cod_data_source_file b821895a.txt
_cod_data_source_block 3
_cod_database_code 7200772

loop_
_symmetry_equiv_pos_as_xyz
'x, y, z'
'-x, -y, -z'

loop_
_atom_site_label
_atom_site_type_symbol
_atom_site_fract_x
_atom_site_fract_y
_atom_site_fract_z
_atom_site_U_iso_or_equiv
_atom_site_adp_type
_atom_site_occupancy
_atom_site_symmetry_multiplicity
_atom_site_calc_flag
_atom_site_refinement_flags
_atom_site_disorder_assembly
_atom_site_disorder_group
U1 U 0.51715(5) 0.68415(4) 0.71355(3) 0.02404(16) Uani 1 1 d . . .
U2 U 0.01642(5) 0.66925(4) 0.57550(3) 0.01962(15) Uani 1 1 d . . .
U3 U 0.32653(12) 0.95475(7) -0.10124(4) 0.0758(4) Uani 1 1 d . . .
O1 O 0.4568(10) 0.8043(8) 0.6857(6) 0.027(2) Uani 1 1 d . . .
O2 O 0.5788(11) 0.5643(8) 0.7439(6) 0.028(2) Uani 1 1 d . . .
O3 O -0.0497(11) 0.7879(8) 0.5664(6) 0.026(2) Uani 1 1 d . . .
O4 O 0.0810(10) 0.5507(8) 0.5823(6) 0.026(2) Uani 1 1 d . . .
O5 O 0.2427(19) 0.9516(13) -0.0027(10) 0.081(5) Uani 1 1 d . . .
O6 O 0.4110(15) 0.9535(9) -0.1966(7) 0.053(4) Uani 1 1 d . . .
O7 O 0.6344(10) 0.7027(9) 0.5847(6) 0.030(3) Uani 1 1 d . . .
O8 O 0.8087(10) 0.6220(8) 0.5296(6) 0.027(2) Uani 1 1 d . . .
O9 O 0.3997(10) 0.6263(8) 0.6121(6) 0.030(3) Uani 1 1 d . . .
O10 O 0.2431(9) 0.7074(8) 0.5272(6) 0.024(2) Uani 1 1 d . . .
O11 O 0.7783(10) 0.5320(8) 0.2526(6) 0.030(3) Uani 1 1 d . . .
O12 O 0.5325(16) 0.8992(10) -0.0335(8) 0.053(3) Uani 1 1 d . . .
H12 H 0.6143 0.9090 -0.0641 0.064 Uiso 1 1 d R . .
O13 O 0.5586(18) 0.9072(11) 0.0990(9) 0.067(4) Uani 1 1 d . . .
O14 O 0.3591(12) 0.7912(9) -0.0834(7) 0.040(3) Uani 1 1 d . . .
O15 O 0.5192(10) 0.6968(8) -0.1382(6) 0.025(2) Uani 1 1 d . . .
O16 O 0.2994(10) 0.6561(9) 0.7736(6) 0.033(3) Uani 1 1 d . . .
O17 O 0.1240(10) 0.7083(7) 0.6912(6) 0.022(2) Uani 1 1 d . . .
O18 O -0.1105(9) 0.6234(7) 0.6987(5) 0.020(2) Uani 1 1 d . . .
O19 O -0.2640(9) 0.7241(7) 0.7510(6) 0.023(2) Uani 1 1 d . . .
O20 O 0.2502(10) 0.5706(8) 1.0633(6) 0.030(3) Uani 1 1 d . . .
O21 O -0.1564(15) 0.9037(10) 1.1295(8) 0.056(4) Uani 1 1 d . . .
O22 O -0.231(2) 0.8716(14) 1.2584(10) 0.087(5) Uani 1 1 d U . .
O23 O -0.1445(15) 0.7905(10) 1.3866(7) 0.054(4) Uani 1 1 d . . .
H23 H -0.1818 0.8275 1.3486 0.065 Uiso 1 1 d R . .
O24 O 0.0268(10) 0.6855(8) 1.4268(6) 0.024(2) Uani 1 1 d . . .
O25 O 0.1245(16) 0.9025(11) -0.1557(8) 0.062(4) Uani 1 1 d . . .
O26 O 0.184(2) 0.8905(16) 0.6845(11) 0.102(7) Uani 1 1 d . . .
H26A H 0.2702 0.8664 0.6718 0.122 Uiso 1 1 d R . .
H26B H 0.1683 0.8918 0.7384 0.122 Uiso 1 1 d R . .
O27 O -0.062(3) 0.877(2) -0.0470(17) 0.053(7) Uani 0.50 1 d PU . .
O28 O 0.725(3) 0.858(2) -0.1406(16) 0.052(7) Uani 0.50 1 d P . .
O29 O -0.124(3) 0.947(2) 0.6844(16) 0.053(7) Uani 0.50 1 d P . .
O30 O -0.247(3) 1.0433(19) 0.5219(16) 0.047(6) Uani 0.50 1 d PU . .
C1 C 0.5945(14) 0.6338(13) 0.4656(8) 0.028(4) Uani 1 1 d . . .
C2 C 0.4467(18) 0.6419(11) 0.4689(9) 0.030(4) Uani 1 1 d . . .
C3 C 0.3794(15) 0.6379(13) 0.3969(9) 0.031(4) Uani 1 1 d . . .
H3 H 0.2836 0.6457 0.3975 0.037 Uiso 1 1 calc R . .
C4 C 0.4483(16) 0.6229(14) 0.3243(9) 0.036(4) Uani 1 1 d . . .
H4 H 0.3997 0.6235 0.2767 0.043 Uiso 1 1 calc R . .
C5 C 0.5920(14) 0.6067(12) 0.3236(8) 0.027(3) Uani 1 1 d . . .
C6 C 0.6616(16) 0.6114(11) 0.3944(9) 0.027(3) Uani 1 1 d . . .
H6 H 0.7570 0.5992 0.3942 0.033 Uiso 1 1 calc R . .
C7 C 0.6835(15) 0.6543(12) 0.5328(9) 0.026(3) Uani 1 1 d . . .
C8 C 0.3583(15) 0.6609(12) 0.5416(8) 0.024(3) Uani 1 1 d . . .
C9 C 0.6691(15) 0.5823(12) 0.2486(9) 0.028(3) Uani 1 1 d . . .
C10 C 0.544(2) 0.7581(13) 0.0625(10) 0.041(5) Uani 1 1 d . . .
C11 C 0.5279(15) 0.6990(12) 0.0047(9) 0.026(3) Uani 1 1 d . . .
C12 C 0.5607(15) 0.6028(13) 0.0265(8) 0.030(4) Uani 1 1 d . . .
H12A H 0.5540 0.5636 -0.0125 0.036 Uiso 1 1 calc R . .
C13 C 0.6029(15) 0.5636(13) 0.1046(9) 0.031(4) Uani 1 1 d . . .
H13 H 0.6256 0.4991 0.1175 0.037 Uiso 1 1 calc R . .
C14 C 0.6114(16) 0.6225(13) 0.1647(9) 0.032(4) Uani 1 1 d . . .
C15 C 0.5833(19) 0.7175(14) 0.1427(10) 0.042(5) Uani 1 1 d . . .
H15 H 0.5899 0.7566 0.1818 0.051 Uiso 1 1 calc R . .
C16 C 0.544(2) 0.8608(15) 0.0414(12) 0.051(5) Uani 1 1 d . . .
C17 C 0.4650(17) 0.7332(12) -0.0790(9) 0.031(4) Uani 1 1 d . . .
C18 C 0.0813(13) 0.6593(10) 0.8316(8) 0.018(3) Uani 1 1 d . . .
C19 C -0.0697(15) 0.6604(12) 0.8314(9) 0.026(3) Uani 1 1 d . . .
C20 C -0.1460(17) 0.6526(15) 0.9036(9) 0.040(5) Uani 1 1 d . . .
H20 H -0.2416 0.6573 0.9013 0.048 Uiso 1 1 calc R . .
C21 C -0.0851(16) 0.6381(14) 0.9797(9) 0.034(4) Uani 1 1 d . . .
H21 H -0.1387 0.6318 1.0279 0.041 Uiso 1 1 calc R . .
C22 C 0.0598(15) 0.6328(11) 0.9826(9) 0.024(3) Uani 1 1 d . . .
C23 C 0.1355(14) 0.6397(11) 0.9101(8) 0.023(3) Uani 1 1 d . . .
H23A H 0.2309 0.6305 0.9137 0.027 Uiso 1 1 calc R . .
C24 C 0.1724(15) 0.6726(12) 0.7601(8) 0.025(3) Uani 1 1 d . . .
C25 C -0.1522(14) 0.6716(11) 0.7536(8) 0.022(3) Uani 1 1 d . . .
C26 C 0.1359(14) 0.6133(11) 1.0609(9) 0.021(3) Uani 1 1 d . . .
C27 C -0.0593(19) 0.7615(14) 1.2100(9) 0.041(5) Uani 1 1 d . . .
C28 C -0.0163(16) 0.7078(11) 1.2855(9) 0.028(3) Uani 1 1 d . . .
C29 C 0.0646(15) 0.6230(11) 1.2848(9) 0.025(3) Uani 1 1 d . . .
H29 H 0.0871 0.5855 1.3346 0.030 Uiso 1 1 calc R . .
C30 C 0.1126(14) 0.5928(11) 1.2121(9) 0.023(3) Uani 1 1 d . . .
H30 H 0.1694 0.5371 1.2132 0.028 Uiso 1 1 calc R . .
C31 C 0.0749(14) 0.6466(11) 1.1382(9) 0.024(3) Uani 1 1 d . . .
C32 C -0.0097(17) 0.7293(13) 1.1372(9) 0.034(4) Uani 1 1 d . . .
H32 H -0.0345 0.7648 1.0869 0.041 Uiso 1 1 calc R . .
C33 C -0.152(2) 0.8501(17) 1.1998(13) 0.058(5) Uani 1 1 d . . .
C34 C -0.0469(17) 0.7301(13) 1.3706(9) 0.033(4) Uani 1 1 d . . .

loop_
_atom_site_aniso_label
_atom_site_aniso_U_11
_atom_site_aniso_U_22
_atom_site_aniso_U_33
_atom_site_aniso_U_23
_atom_site_aniso_U_13
_atom_site_aniso_U_12
U1 0.0158(3) 0.0432(4) 0.0136(3) -0.0067(2) -0.0013(2) -0.0010(2)
U2 0.0166(3) 0.0288(3) 0.0137(3) -0.0050(2) -0.00161(19) 0.0004(2)
U3 0.1295(9) 0.0665(6) 0.0210(3) -0.0178(3) -0.0247(4) 0.0700(6)
O1 0.023(5) 0.037(7) 0.020(5) -0.002(4) 0.005(4) 0.003(5)
O2 0.029(6) 0.032(7) 0.023(5) -0.008(5) 0.001(4) 0.003(5)
O3 0.031(6) 0.031(6) 0.018(5) -0.006(4) -0.003(4) 0.000(5)
O4 0.030(6) 0.031(6) 0.017(5) -0.009(4) -0.002(4) 0.006(5)
O5 0.097(8) 0.084(8) 0.057(7) -0.019(6) -0.005(6) 0.034(6)
O6 0.089(10) 0.044(8) 0.024(6) -0.018(6) -0.023(6) 0.034(7)
O7 0.027(6) 0.054(8) 0.010(5) -0.008(5) -0.001(4) -0.010(5)
O8 0.018(5) 0.046(7) 0.018(5) -0.008(5) -0.002(4) 0.000(5)
O9 0.024(5) 0.051(8) 0.016(5) -0.011(5) 0.000(4) -0.007(5)
O10 0.010(5) 0.046(7) 0.016(5) -0.003(4) 0.006(4) -0.012(4)
O11 0.023(5) 0.045(7) 0.021(5) -0.005(5) -0.002(4) 0.006(5)
O12 0.077(7) 0.046(6) 0.035(5) -0.013(5) -0.018(5) 0.016(5)
O13 0.093(8) 0.061(7) 0.050(6) -0.023(6) -0.020(6) 0.013(6)
O14 0.035(6) 0.057(9) 0.024(6) -0.008(5) -0.004(5) 0.021(6)
O15 0.025(5) 0.036(7) 0.015(5) -0.006(4) 0.003(4) -0.002(5)
O16 0.009(5) 0.074(9) 0.020(5) -0.014(5) 0.000(4) -0.009(5)
O17 0.024(5) 0.030(6) 0.015(5) -0.005(4) -0.002(4) -0.012(4)
O18 0.015(5) 0.031(6) 0.016(5) -0.002(4) 0.002(4) -0.012(4)
O19 0.015(5) 0.028(6) 0.026(5) -0.002(4) -0.008(4) -0.005(4)
O20 0.026(6) 0.045(7) 0.016(5) -0.002(5) 0.001(4) 0.009(5)
O21 0.072(7) 0.053(7) 0.038(6) -0.005(5) -0.010(5) 0.025(5)
O22 0.098(8) 0.091(8) 0.065(7) -0.015(6) 0.001(6) 0.039(6)
O23 0.073(9) 0.057(9) 0.025(6) -0.009(6) -0.010(6) 0.042(7)
O24 0.021(5) 0.034(6) 0.016(5) -0.005(4) -0.008(4) 0.006(4)
O25 0.066(10) 0.067(11) 0.044(8) -0.003(7) 0.004(7) 0.018(8)
O26 0.096(15) 0.14(2) 0.071(12) -0.028(12) -0.004(11) 0.015(13)
O27 0.054(9) 0.055(10) 0.050(9) -0.007(7) 0.007(7) -0.004(7)
O28 0.063(18) 0.048(17) 0.044(15) -0.010(13) -0.012(13) 0.014(14)
O29 0.068(19) 0.046(18) 0.046(15) -0.008(13) 0.001(14) -0.016(14)
O30 0.046(9) 0.049(9) 0.045(9) -0.002(7) 0.003(7) -0.002(7)
C1 0.014(7) 0.060(12) 0.012(7) -0.010(7) 0.001(5) -0.007(7)
C2 0.047(10) 0.025(9) 0.016(7) 0.001(6) -0.010(7) -0.001(7)
C3 0.013(7) 0.055(12) 0.029(8) -0.017(8) -0.007(6) -0.005(7)
C4 0.026(8) 0.063(13) 0.019(8) -0.012(8) -0.009(6) 0.003(8)
C5 0.016(7) 0.050(11) 0.016(7) -0.007(7) -0.004(6) -0.002(7)
C6 0.027(8) 0.034(9) 0.022(7) -0.004(6) -0.009(6) -0.002(7)
C7 0.025(8) 0.037(10) 0.017(7) -0.003(6) 0.004(6) -0.014(7)
C8 0.022(7) 0.041(10) 0.014(7) -0.012(6) 0.000(6) -0.011(7)
C9 0.025(8) 0.039(10) 0.018(7) -0.003(7) -0.002(6) 0.002(7)
C10 0.057(11) 0.038(11) 0.024(8) -0.008(7) -0.014(8) 0.026(9)
C11 0.025(8) 0.035(10) 0.017(7) -0.008(6) 0.005(6) 0.012(7)
C12 0.023(8) 0.054(12) 0.012(7) -0.012(7) 0.001(6) 0.005(7)
C13 0.022(8) 0.046(11) 0.021(8) -0.001(7) -0.002(6) 0.005(7)
C14 0.026(8) 0.054(12) 0.014(7) -0.009(7) 0.001(6) 0.009(7)
C15 0.050(11) 0.057(13) 0.018(8) -0.017(8) -0.006(7) 0.023(9)
C16 0.068(8) 0.049(8) 0.039(7) -0.020(6) -0.016(6) 0.010(6)
C17 0.035(9) 0.038(10) 0.018(7) -0.004(7) -0.003(7) 0.005(7)
C18 0.015(4) 0.022(5) 0.019(4) -0.006(4) -0.008(4) 0.000(4)
C19 0.022(7) 0.035(9) 0.019(7) -0.004(6) -0.008(6) 0.007(6)
C20 0.026(8) 0.076(14) 0.017(8) -0.008(8) -0.007(7) 0.010(8)
C21 0.024(8) 0.071(13) 0.008(7) -0.010(7) 0.003(6) -0.001(8)
C22 0.021(7) 0.030(9) 0.019(7) -0.007(6) -0.003(6) 0.005(6)
C23 0.013(6) 0.042(10) 0.015(7) -0.007(6) 0.000(5) -0.008(6)
C24 0.023(8) 0.041(10) 0.011(7) -0.004(6) 0.002(6) 0.000(7)
C25 0.021(7) 0.033(9) 0.013(7) -0.006(6) 0.000(6) -0.002(6)
C26 0.017(7) 0.025(8) 0.025(7) -0.010(6) -0.002(6) -0.008(6)
C27 0.049(11) 0.048(12) 0.018(8) -0.004(7) 0.000(7) 0.027(9)
C28 0.038(9) 0.028(9) 0.016(7) -0.007(6) -0.009(6) 0.014(7)
C29 0.028(8) 0.028(9) 0.019(7) -0.003(6) -0.007(6) -0.005(6)
C30 0.016(7) 0.027(9) 0.029(8) -0.011(6) -0.003(6) -0.001(6)
C31 0.017(7) 0.034(9) 0.021(7) -0.010(6) -0.004(6) 0.008(6)
C32 0.042(10) 0.045(11) 0.013(7) -0.005(7) -0.007(7) 0.008(8)
C33 0.069(8) 0.059(8) 0.043(7) -0.011(6) -0.001(6) 0.020(7)
C34 0.032(9) 0.045(11) 0.020(8) -0.002(7) 0.004(7) 0.004(8)

loop_
_atom_type_symbol
_atom_type_description
_atom_type_scat_dispersion_real
_atom_type_scat_dispersion_imag
_atom_type_scat_source
C C 0.0033 0.0016 'International Tables Vol C Tables 4.2.6.8 and 6.1.1.4'
H H 0.0000 0.0000 'International Tables Vol C Tables 4.2.6.8 and 6.1.1.4'
U U -9.6767 9.6646 'International Tables Vol C Tables 4.2.6.8 and 6.1.1.4'
O O 0.0106 0.0060 'International Tables Vol C Tables 4.2.6.8 and 6.1.1.4'

loop_
_geom_angle_atom_site_label_1
_geom_angle_atom_site_label_2
_geom_angle_atom_site_label_3
_geom_angle
_geom_angle_site_symmetry_1
_geom_angle_site_symmetry_3
_geom_angle_publ_flag
O1 U1 O2 178.5(5) . . ?
O1 U1 O16 89.0(5) . . ?
O2 U1 O16 90.9(5) . . ?
O1 U1 O7 84.9(4) . . ?
O2 U1 O7 96.1(4) . . ?
O16 U1 O7 141.4(3) . . ?
O1 U1 O9 96.8(4) . . ?
O2 U1 O9 84.6(4) . . ?
O16 U1 O9 75.3(3) . . ?
O7 U1 O9 67.7(3) . . ?
O1 U1 O19 91.8(4) . 1_655 ?
O2 U1 O19 87.4(4) . 1_655 ?
O16 U1 O19 139.5(3) . 1_655 ?
O7 U1 O19 78.9(3) . 1_655 ?
O9 U1 O19 144.5(3) . 1_655 ?
O1 U1 O15 92.9(4) . 1_556 ?
O2 U1 O15 85.7(4) . 1_556 ?
O16 U1 O15 70.7(3) . 1_556 ?
O7 U1 O15 147.6(3) . 1_556 ?
O9 U1 O15 144.4(3) . 1_556 ?
O19 U1 O15 68.8(3) 1_655 1_556 ?
O4 U2 O3 178.7(4) . . ?
O4 U2 O18 86.7(4) . . ?
O3 U2 O18 94.0(4) . . ?
O4 U2 O17 99.5(4) . . ?
O3 U2 O17 81.8(4) . . ?
O18 U2 O17 68.9(3) . . ?
O4 U2 O8 86.3(4) . 1_455 ?
O3 U2 O8 92.8(4) . 1_455 ?
O18 U2 O8 75.9(3) . 1_455 ?
O17 U2 O8 143.9(3) . 1_455 ?
O4 U2 O10 86.8(4) . . ?
O3 U2 O10 93.3(4) . . ?
O18 U2 O10 141.3(3) . . ?
O17 U2 O10 74.6(3) . . ?
O8 U2 O10 141.5(3) 1_455 . ?
O4 U2 O24 90.2(4) . 1_554 ?
O3 U2 O24 88.6(4) . 1_554 ?
O18 U2 O24 147.1(3) . 1_554 ?
O17 U2 O24 143.6(3) . 1_554 ?
O8 U2 O24 71.2(3) 1_455 1_554 ?
O10 U2 O24 71.0(3) . 1_554 ?
O6 U3 O5 177.9(7) . . ?
O6 U3 O14 86.8(5) . . ?
O5 U3 O14 91.1(7) . . ?
O6 U3 O12 90.6(5) . . ?
O5 U3 O12 88.1(7) . . ?
O14 U3 O12 69.0(4) . . ?
O6 U3 O13 84.2(6) . 2_675 ?
O5 U3 O13 97.2(8) . 2_675 ?
O14 U3 O13 143.3(5) . 2_675 ?
O12 U3 O13 75.6(5) . 2_675 ?
O6 U3 O25 89.7(6) . . ?
O5 U3 O25 90.3(7) . . ?
O14 U3 O25 73.6(5) . . ?
O12 U3 O25 142.6(5) . . ?
O13 U3 O25 141.6(5) 2_675 . ?
O6 U3 O21 102.2(5) . 2_576 ?
O5 U3 O21 79.8(6) . 2_576 ?
O14 U3 O21 145.8(5) . 2_576 ?
O12 U3 O21 142.5(5) . 2_576 ?
O13 U3 O21 70.9(5) 2_675 2_576 ?
O25 U3 O21 73.5(5) . 2_576 ?
C7 O7 U1 139.5(11) . . ?
C7 O8 U2 133.4(10) . 1_655 ?
C8 O9 U1 134.1(10) . . ?
C8 O10 U2 129.5(10) . . ?
C16 O12 U3 126.7(14) . . ?
C16 O12 H12 117.0 . . ?
U3 O12 H12 116.3 . . ?
C16 O13 U3 130.8(15) . 2_675 ?
C17 O14 U3 133.3(12) . . ?
C17 O15 U1 148.1(10) . 1_554 ?
C24 O16 U1 142.0(10) . . ?
C24 O17 U2 142.1(10) . . ?
C25 O18 U2 128.8(9) . . ?
C25 O19 U1 126.0(9) . 1_455 ?
C33 O21 U3 122.0(13) . 2_576 ?
C34 O23 H23 119.7 . . ?
C34 O24 U2 134.5(10) . 1_556 ?
H26A O26 H26B 114.1 . . ?
C6 C1 C2 118.5(13) . . ?
C6 C1 C7 117.1(12) . . ?
C2 C1 C7 124.4(13) . . ?
C3 C2 C1 117.5(14) . . ?
C3 C2 C8 116.8(14) . . ?
C1 C2 C8 125.6(13) . . ?
C4 C3 C2 123.1(14) . . ?
C4 C3 H3 118.5 . . ?
C2 C3 H3 118.5 . . ?
C3 C4 C5 119.0(13) . . ?
C3 C4 H4 120.5 . . ?
C5 C4 H4 120.5 . . ?
C6 C5 C4 118.9(14) . . ?
C6 C5 C9 120.5(13) . . ?
C4 C5 C9 120.6(13) . . ?
C5 C6 C1 122.6(14) . . ?
C5 C6 H6 118.7 . . ?
C1 C6 H6 118.7 . . ?
O7 C7 O8 123.9(13) . . ?
O7 C7 C1 120.5(14) . . ?
O8 C7 C1 115.6(13) . . ?
O9 C8 O10 124.5(13) . . ?
O9 C8 C2 118.5(14) . . ?
O10 C8 C2 116.9(12) . . ?
O11 C9 C5 122.0(13) . . ?
O11 C9 C14 119.1(13) . . ?
C5 C9 C14 118.8(13) . . ?
C11 C10 C15 118.9(17) . . ?
C11 C10 C16 123.5(15) . . ?
C15 C10 C16 116.9(16) . . ?
C12 C11 C10 118.8(14) . . ?
C12 C11 C17 117.5(14) . . ?
C10 C11 C17 123.6(15) . . ?
C13 C12 C11 121.9(15) . . ?
C13 C12 H12A 119.0 . . ?
C11 C12 H12A 119.0 . . ?
C12 C13 C14 119.4(16) . . ?
C12 C13 H13 120.3 . . ?
C14 C13 H13 120.3 . . ?
C15 C14 C13 118.7(14) . . ?
C15 C14 C9 120.5(15) . . ?
C13 C14 C9 120.3(15) . . ?
C14 C15 C10 122.1(16) . . ?
C14 C15 H15 119.0 . . ?
C10 C15 H15 119.0 . . ?
O13 C16 O12 123(2) . . ?
O13 C16 C10 117.9(18) . . ?
O12 C16 C10 119.3(16) . . ?
O15 C17 O14 124.8(14) . . ?
O15 C17 C11 116.5(13) . . ?
O14 C17 C11 118.5(13) . . ?
C23 C18 C24 120.1(12) . . ?
C23 C18 C19 113.5(12) . . ?
C24 C18 C19 126.3(12) . . ?
C20 C19 C18 120.9(13) . . ?
C20 C19 C25 115.4(13) . . ?
C18 C19 C25 123.7(12) . . ?
C19 C20 C21 122.1(15) . . ?
C19 C20 H20 119.0 . . ?
C21 C20 H20 119.0 . . ?
C20 C21 C22 118.7(14) . . ?
C20 C21 H21 120.7 . . ?
C22 C21 H21 120.7 . . ?
C23 C22 C21 118.9(13) . . ?
C23 C22 C26 117.9(13) . . ?
C21 C22 C26 123.0(13) . . ?
C22 C23 C18 125.5(13) . . ?
C22 C23 H23A 117.3 . . ?
C18 C23 H23A 117.3 . . ?
O17 C24 O16 123.9(13) . . ?
O17 C24 C18 119.7(13) . . ?
O16 C24 C18 115.9(12) . . ?
O18 C25 O19 124.2(12) . . ?
O18 C25 C19 118.3(13) . . ?
O19 C25 C19 117.3(12) . . ?
O20 C26 C22 120.0(13) . . ?
O20 C26 C31 118.8(12) . . ?
C22 C26 C31 121.2(12) . . ?
C32 C27 C28 117.8(15) . . ?
C32 C27 C33 116.1(15) . . ?
C28 C27 C33 126.1(15) . . ?
C29 C28 C27 119.1(13) . . ?
C29 C28 C34 113.0(13) . . ?
C27 C28 C34 128.0(14) . . ?
C30 C29 C28 122.0(14) . . ?
C30 C29 H29 119.0 . . ?
C28 C29 H29 119.0 . . ?
C31 C30 C29 119.1(14) . . ?
C31 C30 H30 120.4 . . ?
C29 C30 H30 120.4 . . ?
C30 C31 C32 120.0(13) . . ?
C30 C31 C26 117.0(13) . . ?
C32 C31 C26 122.9(13) . . ?
C31 C32 C27 121.9(14) . . ?
C31 C32 H32 119.0 . . ?
C27 C32 H32 119.0 . . ?
O22 C33 O21 120(2) . . ?
O22 C33 C27 120.9(19) . . ?
O21 C33 C27 119.4(17) . . ?
O24 C34 O23 120.4(14) . . ?
O24 C34 C28 117.0(14) . . ?
O23 C34 C28 122.6(14) . . ?

loop_
_geom_bond_atom_site_label_1
_geom_bond_atom_site_label_2
_geom_bond_distance
_geom_bond_site_symmetry_2
_geom_bond_publ_flag
U1 O1 1.773(11) . ?
U1 O2 1.777(11) . ?
U1 O16 2.351(10) . ?
U1 O7 2.361(10) . ?
U1 O9 2.363(10) . ?
U1 O19 2.393(9) 1_655 ?
U1 O15 2.478(9) 1_556 ?
U2 O4 1.755(10) . ?
U2 O3 1.757(11) . ?
U2 O18 2.371(9) . ?
U2 O17 2.381(9) . ?
U2 O8 2.386(10) 1_455 ?
U2 O10 2.405(9) . ?
U2 O24 2.422(9) 1_554 ?
U3 O6 1.746(13) . ?
U3 O5 1.783(17) . ?
U3 O14 2.327(13) . ?
U3 O12 2.346(13) . ?
U3 O13 2.388(17) 2_675 ?
U3 O25 2.428(17) . ?
U3 O21 2.500(13) 2_576 ?
O7 C7 1.242(19) . ?
O8 C7 1.265(18) . ?
O8 U2 2.386(10) 1_655 ?
O9 C8 1.255(17) . ?
O10 C8 1.262(18) . ?
O11 C9 1.227(18) . ?
O12 C16 1.28(2) . ?
O12 H12 0.9370 . ?
O13 C16 1.26(2) . ?
O13 U3 2.388(17) 2_675 ?
O14 C17 1.261(19) . ?
O15 C17 1.254(18) . ?
O15 U1 2.478(9) 1_554 ?
O16 C24 1.260(17) . ?
O17 C24 1.259(17) . ?
O18 C25 1.259(17) . ?
O19 C25 1.263(17) . ?
O19 U1 2.393(9) 1_455 ?
O20 C26 1.220(17) . ?
O21 C33 1.29(2) . ?
O21 U3 2.500(13) 2_576 ?
O22 C33 1.27(3) . ?
O23 C34 1.28(2) . ?
O23 H23 0.8267 . ?
O24 C34 1.250(18) . ?
O24 U2 2.422(9) 1_556 ?
O26 H26A 0.9075 . ?
O26 H26B 0.8973 . ?
C1 C6 1.39(2) . ?
C1 C2 1.43(2) . ?
C1 C7 1.515(19) . ?
C2 C3 1.39(2) . ?
C2 C8 1.49(2) . ?
C3 C4 1.39(2) . ?
C3 H3 0.9300 . ?
C4 C5 1.40(2) . ?
C4 H4 0.9300 . ?
C5 C6 1.386(19) . ?
C5 C9 1.49(2) . ?
C6 H6 0.9300 . ?
C9 C14 1.52(2) . ?
C10 C11 1.40(2) . ?
C10 C15 1.41(2) . ?
C10 C16 1.47(3) . ?
C11 C12 1.39(2) . ?
C11 C17 1.52(2) . ?
C12 C13 1.38(2) . ?
C12 H12A 0.9300 . ?
C13 C14 1.41(2) . ?
C13 H13 0.9300 . ?
C14 C15 1.37(3) . ?
C15 H15 0.9300 . ?
C18 C23 1.393(18) . ?
C18 C24 1.447(19) . ?
C18 C19 1.471(19) . ?
C19 C20 1.37(2) . ?
C19 C25 1.518(18) . ?
C20 C21 1.39(2) . ?
C20 H20 0.9300 . ?
C21 C22 1.41(2) . ?
C21 H21 0.9300 . ?
C22 C23 1.37(2) . ?
C22 C26 1.487(19) . ?
C23 H23A 0.9300 . ?
C26 C31 1.510(19) . ?
C27 C32 1.40(2) . ?
C27 C28 1.41(2) . ?
C27 C33 1.48(3) . ?
C28 C29 1.39(2) . ?
C28 C34 1.50(2) . ?
C29 C30 1.39(2) . ?
C29 H29 0.9300 . ?
C30 C31 1.38(2) . ?
C30 H30 0.9300 . ?
C31 C32 1.38(2) . ?
C32 H32 0.9300 . ?

loop_
_geom_hbond_atom_site_label_D
_geom_hbond_atom_site_label_H
_geom_hbond_atom_site_label_A
_geom_hbond_distance_DH
_geom_hbond_distance_HA
_geom_hbond_distance_DA
_geom_hbond_angle_DHA
_geom_hbond_site_symmetry_A
O12 H12 O28 0.94 1.82 2.61(3) 140.4 .
O23 H23 O22 0.83 1.60 2.39(2) 160.5 .
O26 H26A O1 0.91 1.95 2.82(2) 160.2 .
O26 H26B O25 0.90 1.81 2.70(2) 174.9 1_556
